data_2215942
loop_
_publ_author_name
'Ma, Rui'
'Ma, Rongming'
'Hou, Yubang'
'Yong, Xuejian'
'Bao, Feng'

_publ_section_title
;
 <i>N</i>-(4-Bromobenzylidene)-4-ethoxyaniline
;
_journal_coeditor_code HB2572
_journal_issue 11
_journal_name_full 'Acta Crystallographica Section E'
_journal_page_first o4310
_journal_page_last o4310
_journal_paper_doi 10.1107/S1600536807049094
_journal_volume 63
_journal_year 2007
_chemical_formula_iupac 'C15 H14 Br N O'
_chemical_formula_moiety 'C15 H14 Br N O'
_chemical_formula_sum 'C15 H14 Br N O'
_chemical_formula_weight 304.17
_chemical_name_systematic
;
<i>N</i>-(4-Bromobenzylidene)-4-ethoxyaniline
;
_space_group_IT_number 1
_symmetry_cell_setting triclinic
_symmetry_space_group_name_Hall 'P 1'
_symmetry_space_group_name_H-M 'P 1'
_atom_sites_solution_hydrogens geom
_atom_sites_solution_primary direct
_atom_sites_solution_secondary difmap
_audit_creation_method SHELXL-97
_cell_angle_alpha 88.390(2)
_cell_angle_beta 85.615(2)
_cell_angle_gamma 70.393(2)
_cell_formula_units_Z 2
_cell_length_a 8.0793(10)
_cell_length_b 8.5700(11)
_cell_length_c 10.3148(13)
_cell_measurement_reflns_used 2326
_cell_measurement_temperature 293(2)
_cell_measurement_theta_max 24.41
_cell_measurement_theta_min 2.52
_cell_volume 670.81(15)
_computing_cell_refinement 'SAINT (Bruker, 1997)'
_computing_data_collection 'SMART (Bruker, 1997)'
_computing_data_reduction 'SAINT (Bruker, 1997)'
_computing_molecular_graphics 'SHELXTL (Bruker, 1997)'
_computing_publication_material 'SHELXTL (Bruker, 1997)'
_computing_structure_refinement 'SHELXL97 (Sheldrick, 1997)'
_computing_structure_solution 'SHELXS97 (Sheldrick, 1997)'
_diffrn_ambient_temperature 292(2)
_diffrn_measured_fraction_theta_full 27.0
_diffrn_measured_fraction_theta_max 27.0
_diffrn_measurement_device_type 'Bruker SMART CCD'
_diffrn_measurement_method \w
_diffrn_radiation_monochromator graphite
_diffrn_radiation_source 'fine-focus sealed tube'
_diffrn_radiation_type MoK\a
_diffrn_radiation_wavelength 0.71073
_diffrn_reflns_av_R_equivalents 0.0583
_diffrn_reflns_av_sigmaI/netI 0.0753
_diffrn_reflns_limit_h_max 10
_diffrn_reflns_limit_h_min -10
_diffrn_reflns_limit_k_max 11
_diffrn_reflns_limit_k_min -11
_diffrn_reflns_limit_l_max 12
_diffrn_reflns_limit_l_min -13
_diffrn_reflns_number 7771
_diffrn_reflns_theta_full 28.23
_diffrn_reflns_theta_max 28.23
_diffrn_reflns_theta_min 1.98
_exptl_absorpt_coefficient_mu 3.051
_exptl_absorpt_correction_T_max 0.913
_exptl_absorpt_correction_T_min 0.858
_exptl_absorpt_correction_type multi-scan
_exptl_absorpt_process_details '(SADABS; Bruker, 1997)'
_exptl_crystal_colour colourless
_exptl_crystal_density_diffrn 1.506
_exptl_crystal_density_method 'not measured'
_exptl_crystal_description block
_exptl_crystal_F_000 308
_exptl_crystal_size_max 0.10
_exptl_crystal_size_mid 0.10
_exptl_crystal_size_min 0.06
_refine_diff_density_max 0.666
_refine_diff_density_min -0.378
_refine_ls_abs_structure_details 'Flack (1983), 1589 Friedel pairs'
_refine_ls_abs_structure_Flack -0.125(19)
_refine_ls_extinction_method none
_refine_ls_goodness_of_fit_ref 1.025
_refine_ls_hydrogen_treatment constr
_refine_ls_matrix_type full
_refine_ls_number_parameters 325
_refine_ls_number_reflns 4908
_refine_ls_number_restraints 3
_refine_ls_restrained_S_all 1.025
_refine_ls_R_factor_all 0.0999
_refine_ls_R_factor_gt 0.0593
_refine_ls_shift/su_max 0.000
_refine_ls_shift/su_mean 0.000
_refine_ls_structure_factor_coef Fsqd
_refine_ls_weighting_details 'calc w=1/[\s^2^(Fo^2^)+(0.1355P)^2^] where P=(Fo^2^+2Fc^2^)/3'
_refine_ls_weighting_scheme calc
_refine_ls_wR_factor_gt 0.1680
_refine_ls_wR_factor_ref 0.2218
_reflns_number_gt 2957
_reflns_number_total 4908
_reflns_threshold_expression >2sigma(I)
_cod_data_source_file hb2572.cif
_cod_data_source_block I
_cod_depositor_comments
;
The following automatic conversions were performed:
'_symmetry_cell_setting' value 'Triclinic' changed to 'triclinic'
according to '/home/saulius/struct/CIF-dictionaries/cif_core.dic'
dictionary named 'cif_core.dic' version 2.4.1 from 2010-06-29.

Automatic conversion script
Id: cif_fix_enum 1527 2010-12-29 10:47:43Z saulius 

The following automatic conversions were performed:

'_symmetry_cell_setting' value 'Triclinic' changed to 'triclinic'
according to /home/saulius/struct/CIF-dictionaries/cif_core.dic
dictionary named 'cif_core.dic' version 2.4.1 from 2010-06-29.

Automatic conversion script
Id: cif_fix_values 1715 2011-07-08 13:25:40Z adriana 
;
_cod_database_code 2215942
_cod_database_fobs_code 2215942

loop_
_symmetry_equiv_pos_as_xyz
'x, y, z'

loop_
_atom_site_type_symbol
_atom_site_label
_atom_site_fract_x
_atom_site_fract_y
_atom_site_fract_z
_atom_site_U_iso_or_equiv
_atom_site_adp_type
_atom_site_calc_flag
_atom_site_refinement_flags
_atom_site_occupancy
Br Br1 -0.22363(11) -0.10639(12) 0.46304(9) 0.0755(5) Uani d . 1
Br Br2 0.24929(11) 0.45540(12) 0.45854(9) 0.0746(5) Uani d . 1
C C7 0.2988(14) 0.1021(14) 0.7530(13) 0.051(3) Uani d . 1
H H7A 0.4005 0.1089 0.7082 0.061 Uiso calc R 1
C C2 0.0784(14) -0.0185(13) 0.4837(10) 0.058(3) Uani d . 1
H H2A 0.0932 -0.0340 0.3942 0.070 Uiso calc R 1
C C22 0.8171(15) 0.5733(14) 0.7634(10) 0.044(3) Uani d . 1
H H22A 0.9347 0.5187 0.7372 0.053 Uiso calc R 1
C C9 0.5246(13) 0.2394(11) 0.8860(9) 0.046(2) Uani d . 1
H H9A 0.5330 0.2558 0.7966 0.055 Uiso calc R 1
C C8 0.4014(12) 0.1767(12) 0.9370(10) 0.044(2) Uani d . 1
C C24 1.0866(13) 0.5919(12) 0.9241(11) 0.050(2) Uani d . 1
H H24A 1.1293 0.5046 0.8655 0.060 Uiso calc R 1
N N2 0.7844(11) 0.6655(10) 0.8580(8) 0.0442(18) Uani d . 1
C C21 0.3703(14) 0.6083(11) 0.6459(9) 0.047(2) Uani d . 1
H H21A 0.2520 0.6685 0.6654 0.056 Uiso calc R 1
O O1 1.2500(11) 0.7989(10) 1.1729(8) 0.051(2) Uani d . 1
C C28 0.8533(12) 0.8233(11) 1.0187(9) 0.044(2) Uani d . 1
H H28A 0.7351 0.8890 1.0263 0.053 Uiso calc R 1
C C17 0.5989(12) 0.4026(12) 0.5183(10) 0.053(2) Uani d . 1
H H17A 0.6299 0.3270 0.4503 0.064 Uiso calc R 1
C C6 -0.0879(12) -0.0166(12) 0.6807(9) 0.047(2) Uani d . 1
H H6A -0.1858 -0.0312 0.7259 0.057 Uiso calc R 1
O O2 0.7400(10) 0.2858(10) 1.1812(7) 0.048(2) Uani d . 1
C C10 0.6409(13) 0.2811(11) 0.9618(10) 0.048(2) Uani d . 1
H H10A 0.7214 0.3268 0.9223 0.058 Uiso calc R 1
C C25 1.1941(15) 0.6240(13) 1.0027(12) 0.058(3) Uani d . 1
H H25A 1.3106 0.5540 1.0005 0.070 Uiso calc R 1
C C13 0.3944(13) 0.1517(10) 1.0740(8) 0.042(2) Uani d . 1
H H13A 0.3115 0.1082 1.1126 0.051 Uiso calc R 1
C C4 0.1760(13) 0.0553(12) 0.6805(11) 0.048(2) Uani d . 1
C C23 0.9093(15) 0.6902(12) 0.9303(11) 0.046(3) Uani d . 1
C C27 0.9710(12) 0.8582(10) 1.0945(8) 0.043(2) Uani d . 1
H H27A 0.9325 0.9502 1.1488 0.052 Uiso calc R 1
C C26 1.1393(15) 0.7604(12) 1.0900(10) 0.042(2) Uani d . 1
N N1 0.2768(12) 0.1336(10) 0.8706(8) 0.0482(19) Uani d . 1
C C11 0.6364(15) 0.2543(11) 1.0960(10) 0.041(2) Uani d . 1
C C15 0.9732(15) 0.3761(15) 1.2359(10) 0.058(3) Uani d . 1
H H15A 1.0599 0.4229 1.2012 0.088 Uiso calc R 1
H H15B 1.0309 0.2702 1.2742 0.088 Uiso calc R 1
H H15C 0.8965 0.4487 1.3009 0.088 Uiso calc R 1
C C30 1.5091(16) 0.7643(12) 1.2688(9) 0.054(3) Uani d . 1
H H30A 1.6314 0.6997 1.2725 0.082 Uiso calc R 1
H H30B 1.4484 0.7624 1.3523 0.082 Uiso calc R 1
H H30C 1.4980 0.8765 1.2459 0.082 Uiso calc R 1
C C3 0.1990(14) 0.0285(13) 0.5487(10) 0.057(2) Uani d . 1
H H3A 0.2965 0.0420 0.5021 0.068 Uiso calc R 1
C C14 0.8666(13) 0.3548(12) 1.1279(9) 0.051(2) Uani d . 1
H H14A 0.8084 0.4612 1.0882 0.061 Uiso calc R 1
H H14B 0.9433 0.2821 1.0615 0.061 Uiso calc R 1
C C19 0.6839(15) 0.5442(12) 0.6899(9) 0.044(2) Uani d . 1
C C20 0.5079(13) 0.6343(12) 0.7134(10) 0.046(2) Uani d . 1
H H20A 0.4764 0.7165 0.7766 0.056 Uiso calc R 1
C C29 1.4326(13) 0.6951(14) 1.1719(10) 0.052(2) Uani d . 1
H H29A 1.4922 0.6965 1.0868 0.062 Uiso calc R 1
H H29B 1.4422 0.5817 1.1938 0.062 Uiso calc R 1
C C18 0.7266(13) 0.4298(12) 0.5881(11) 0.057(3) Uani d . 1
H H18A 0.8445 0.3701 0.5665 0.068 Uiso calc R 1
C C1 -0.0611(15) -0.0413(13) 0.5533(11) 0.057(3) Uani d . 1
C C12 0.5048(12) 0.1892(11) 1.1491(9) 0.043(2) Uani d . 1
H H12A 0.4949 0.1722 1.2384 0.051 Uiso calc R 1
C C5 0.0303(13) 0.0308(12) 0.7459(11) 0.049(2) Uani d . 1
H H5A 0.0119 0.0466 0.8354 0.059 Uiso calc R 1
C C16 0.4229(14) 0.4914(12) 0.5527(9) 0.048(2) Uani d . 1

loop_
_atom_site_aniso_label
_atom_site_aniso_U_11
_atom_site_aniso_U_22
_atom_site_aniso_U_33
_atom_site_aniso_U_12
_atom_site_aniso_U_13
_atom_site_aniso_U_23
Br1 0.0730(10) 0.0956(11) 0.0752(9) -0.0457(10) -0.0265(8) -0.0109(9)
Br2 0.0686(10) 0.0923(11) 0.0770(9) -0.0416(9) -0.0176(7) -0.0163(9)
C7 0.029(5) 0.053(6) 0.070(8) -0.008(4) -0.021(5) -0.025(5)
C2 0.060(6) 0.074(7) 0.048(6) -0.031(5) 0.002(5) -0.020(5)
C22 0.043(6) 0.062(6) 0.031(6) -0.020(5) -0.007(5) -0.002(5)
C9 0.047(6) 0.043(5) 0.042(6) -0.008(4) -0.005(5) -0.001(4)
C8 0.033(5) 0.042(5) 0.048(6) 0.002(4) -0.007(4) -0.014(4)
C24 0.038(5) 0.040(5) 0.068(7) -0.005(4) -0.008(5) -0.020(5)
N2 0.040(4) 0.044(4) 0.051(5) -0.016(4) -0.005(4) -0.004(4)
C21 0.054(6) 0.048(5) 0.039(5) -0.018(4) -0.003(4) 0.008(4)
O1 0.053(5) 0.057(4) 0.048(4) -0.023(4) -0.008(4) -0.017(3)
C28 0.037(5) 0.035(5) 0.048(5) 0.006(4) -0.006(4) -0.004(4)
C17 0.041(5) 0.055(6) 0.065(7) -0.015(4) -0.010(5) -0.021(5)
C6 0.032(5) 0.068(6) 0.048(6) -0.026(4) 0.003(4) -0.012(4)
O2 0.053(5) 0.063(4) 0.036(4) -0.028(4) -0.008(3) -0.008(3)
C10 0.053(6) 0.036(5) 0.057(6) -0.015(4) -0.005(5) 0.003(4)
C25 0.045(6) 0.037(5) 0.082(8) 0.005(5) -0.016(6) -0.019(5)
C13 0.054(6) 0.043(5) 0.033(5) -0.022(4) -0.002(4) -0.002(4)
C4 0.041(5) 0.046(5) 0.058(6) -0.013(4) -0.003(5) -0.014(4)
C23 0.040(6) 0.035(5) 0.055(7) -0.004(4) -0.007(5) -0.004(4)
C27 0.048(5) 0.036(4) 0.040(5) -0.007(4) 0.000(4) -0.007(4)
C26 0.042(5) 0.041(5) 0.040(5) -0.007(4) -0.008(4) -0.007(4)
N1 0.053(5) 0.050(5) 0.042(5) -0.017(4) -0.003(4) -0.014(4)
C11 0.052(5) 0.028(4) 0.037(5) -0.004(4) -0.003(4) 0.000(3)
C15 0.061(7) 0.083(8) 0.044(6) -0.040(6) -0.009(5) -0.002(5)
C30 0.086(8) 0.051(6) 0.030(5) -0.025(6) -0.019(5) 0.006(4)
C3 0.059(6) 0.068(6) 0.053(6) -0.031(5) -0.003(5) -0.015(5)
C14 0.048(6) 0.060(6) 0.049(6) -0.026(5) 0.003(5) -0.002(5)
C19 0.063(7) 0.044(5) 0.031(5) -0.024(5) 0.000(5) -0.002(4)
C20 0.043(6) 0.048(5) 0.047(6) -0.013(4) 0.001(5) -0.018(4)
C29 0.045(6) 0.070(7) 0.042(6) -0.020(5) -0.011(5) 0.003(5)
C18 0.043(5) 0.052(5) 0.075(7) -0.012(4) -0.005(5) -0.023(5)
C1 0.054(6) 0.053(6) 0.065(7) -0.015(5) -0.025(5) -0.010(5)
C12 0.046(5) 0.049(5) 0.031(5) -0.013(4) -0.001(4) -0.007(4)
C5 0.043(5) 0.057(6) 0.052(6) -0.019(4) -0.005(5) -0.020(5)
C16 0.062(7) 0.054(6) 0.041(5) -0.034(5) -0.018(5) 0.007(4)

loop_
_atom_type_symbol
_atom_type_description
_atom_type_scat_dispersion_real
_atom_type_scat_dispersion_imag
_atom_type_scat_source
C C 0.0033 0.0016 'International Tables Vol C Tables 4.2.6.8 and 6.1.1.4'
H H 0.0000 0.0000 'International Tables Vol C Tables 4.2.6.8 and 6.1.1.4'
N N 0.0061 0.0033 'International Tables Vol C Tables 4.2.6.8 and 6.1.1.4'
O O 0.0106 0.0060 'International Tables Vol C Tables 4.2.6.8 and 6.1.1.4'
Br Br -0.2901 2.4595 'International Tables Vol C Tables 4.2.6.8 and 6.1.1.4'

loop_
_geom_angle_atom_site_label_1
_geom_angle_atom_site_label_2
_geom_angle_atom_site_label_3
_geom_angle
N1 C7 C4 124.2(12)
N1 C7 H7A 117.9
C4 C7 H7A 117.9
C1 C2 C3 118.9(9)
C1 C2 H2A 120.6
C3 C2 H2A 120.6
N2 C22 C19 124.2(11)
N2 C22 H22A 117.9
C19 C22 H22A 117.9
C8 C9 C10 123.0(9)
C8 C9 H9A 118.5
C10 C9 H9A 118.5
C9 C8 N1 127.6(9)
C9 C8 C13 116.7(9)
N1 C8 C13 115.7(9)
C25 C24 C23 119.5(11)
C25 C24 H24A 120.3
C23 C24 H24A 120.3
C22 N2 C23 124.6(11)
C16 C21 C20 115.9(9)
C16 C21 H21A 122.0
C20 C21 H21A 122.0
C26 O1 C29 119.2(8)
C27 C28 C23 121.3(9)
C27 C28 H28A 119.4
C23 C28 H28A 119.4
C18 C17 C16 118.3(8)
C18 C17 H17A 120.8
C16 C17 H17A 120.8
C1 C6 C5 119.6(9)
C1 C6 H6A 120.2
C5 C6 H6A 120.2
C11 O2 C14 116.0(8)
C11 C10 C9 120.5(9)
C11 C10 H10A 119.8
C9 C10 H10A 119.8
C24 C25 C26 123.1(11)
C24 C25 H25A 118.4
C26 C25 H25A 118.4
C12 C13 C8 121.7(9)
C12 C13 H13A 119.1
C8 C13 H13A 119.1
C3 C4 C5 117.4(10)
C3 C4 C7 123.1(10)
C5 C4 C7 119.5(10)
N2 C23 C24 124.9(10)
N2 C23 C28 117.5(9)
C24 C23 C28 117.6(11)
C26 C27 C28 120.3(8)
C26 C27 H27A 119.8
C28 C27 H27A 119.8
C27 C26 O1 117.5(9)
C27 C26 C25 118.0(10)
O1 C26 C25 124.5(11)
C7 N1 C8 122.0(10)
O2 C11 C10 127.5(9)
O2 C11 C12 116.5(8)
C10 C11 C12 116.0(9)
C14 C15 H15A 109.5
C14 C15 H15B 109.5
H15A C15 H15B 109.5
C14 C15 H15C 109.5
H15A C15 H15C 109.5
H15B C15 H15C 109.5
C29 C30 H30A 109.5
C29 C30 H30B 109.5
H30A C30 H30B 109.5
C29 C30 H30C 109.5
H30A C30 H30C 109.5
H30B C30 H30C 109.5
C4 C3 C2 120.9(10)
C4 C3 H3A 119.5
C2 C3 H3A 119.5
O2 C14 C15 108.5(8)
O2 C14 H14A 110.0
C15 C14 H14A 110.0
O2 C14 H14B 110.0
C15 C14 H14B 110.0
H14A C14 H14B 108.4
C20 C19 C18 116.3(10)
C20 C19 C22 121.2(10)
C18 C19 C22 122.4(10)
C19 C20 C21 123.6(9)
C19 C20 H20A 118.2
C21 C20 H20A 118.2
O1 C29 C30 105.8(9)
O1 C29 H29A 110.6
C30 C29 H29A 110.6
O1 C29 H29B 110.6
C30 C29 H29B 110.6
H29A C29 H29B 108.7
C17 C18 C19 122.1(9)
C17 C18 H18A 119.0
C19 C18 H18A 119.0
C6 C1 C2 121.9(10)
C6 C1 Br1 119.8(9)
C2 C1 Br1 118.2(8)
C13 C12 C11 122.0(8)
C13 C12 H12A 119.0
C11 C12 H12A 119.0
C6 C5 C4 121.2(10)
C6 C5 H5A 119.4
C4 C5 H5A 119.4
C21 C16 C17 123.5(9)
C21 C16 Br2 117.8(8)
C17 C16 Br2 118.5(7)

loop_
_geom_bond_atom_site_label_1
_geom_bond_atom_site_label_2
_geom_bond_distance
Br1 C1 1.900(10)
Br2 C16 1.877(9)
C7 N1 1.237(14)
C7 C4 1.449(13)
C7 H7A 0.9300
C2 C1 1.356(16)
C2 C3 1.392(13)
C2 H2A 0.9300
C22 N2 1.228(13)
C22 C19 1.453(14)
C22 H22A 0.9300
C9 C8 1.349(15)
C9 C10 1.405(13)
C9 H9A 0.9300
C8 N1 1.410(12)
C8 C13 1.423(13)
C24 C25 1.329(15)
C24 C23 1.395(14)
C24 H24A 0.9300
N2 C23 1.373(13)
C21 C16 1.347(14)
C21 C20 1.437(14)
C21 H21A 0.9300
O1 C26 1.404(12)
O1 C29 1.444(13)
C28 C27 1.387(12)
C28 C23 1.410(14)
C28 H28A 0.9300
C17 C18 1.386(13)
C17 C16 1.392(14)
C17 H17A 0.9300
C6 C1 1.327(14)
C6 C5 1.379(13)
C6 H6A 0.9300
O2 C11 1.350(12)
O2 C14 1.415(12)
C10 C11 1.397(14)
C10 H10A 0.9300
C25 C26 1.423(14)
C25 H25A 0.9300
C13 C12 1.346(12)
C13 H13A 0.9300
C4 C3 1.374(15)
C4 C5 1.386(14)
C27 C26 1.335(14)
C27 H27A 0.9300
C11 C12 1.426(14)
C15 C14 1.509(13)
C15 H15A 0.9600
C15 H15B 0.9600
C15 H15C 0.9600
C30 C29 1.451(13)
C30 H30A 0.9600
C30 H30B 0.9600
C30 H30C 0.9600
C3 H3A 0.9300
C14 H14A 0.9700
C14 H14B 0.9700
C19 C20 1.378(14)
C19 C18 1.400(14)
C20 H20A 0.9300
C29 H29A 0.9700
C29 H29B 0.9700
C18 H18A 0.9300
C12 H12A 0.9300
C5 H5A 0.9300

loop_
_cod_related_entry_id
_cod_related_entry_database
_cod_related_entry_code
1 ChemSpider 458321
